data_7047776
loop_
_publ_author_name
'Tanuhadi, Elias'
'Roller, Alexander'
'Giester, Gerald'
'Kampatsikas, Ioannis'
'Rompel, Annette'

_publ_section_title
;
 Synthesis of the first Zn<sub>6</sub>-hexagon sandwich-tungstoantimonate
 via rearrangement of a non-lacunary Krebs-type polyoxotungstate.
;
_journal_issue 44
_journal_name_full 'Dalton transactions (Cambridge, England : 2003)'
_journal_page_first 15651
_journal_page_last 15655
_journal_paper_doi 10.1039/c8dt02787k
_journal_volume 47
_journal_year 2018
_chemical_formula_moiety 'O72 Sb2 W18 Zn6, 4(C4 H12 N)'
_chemical_formula_sum 'C16 H48 N4 O72 Sb2 W18 Zn6'
_chemical_formula_weight 5393.60
_chemical_name_common (TMA)4Hexa-zinc-18-tungstoantimonate
_space_group_crystal_system monoclinic
_space_group_IT_number 12
_space_group_name_Hall '-C 2y'
_space_group_name_H-M_alt 'C 1 2/m 1'
_symmetry_space_group_name_Hall '-C 2y'
_symmetry_space_group_name_H-M 'C 1 2/m 1'
_atom_sites_solution_hydrogens geom
_audit_creation_date 2017-08-17
_audit_creation_method
;
Olex2 1.2
(compiled 2017.08.10 svn.r3458 for OlexSys, GUI svn.r5375)
;
_audit_update_record
;
2018-07-03 deposited with the CCDC.
2018-10-09 downloaded from the CCDC.
;
_cell_angle_alpha 90
_cell_angle_beta 95.440(4)
_cell_angle_gamma 90
_cell_formula_units_Z 2
_cell_length_a 14.5029(12)
_cell_length_b 23.1699(12)
_cell_length_c 18.1162(11)
_cell_measurement_reflns_used 9097
_cell_measurement_temperature 100.0
_cell_measurement_theta_max 29.994
_cell_measurement_theta_min 2.697
_cell_volume 6060.2(7)
_computing_cell_refinement 'SAINT v7.68A (Bruker, 2009)'
_computing_data_reduction 'SAINT v7.68A (Bruker, 2009)'
_computing_molecular_graphics 'Olex2 (Dolomanov et al., 2009)'
_computing_publication_material 'Olex2 (Dolomanov et al., 2009)'
_computing_structure_refinement 'ShelXL (Sheldrick, 2015)'
_computing_structure_solution 'XS (Sheldrick, 2008)'
_diffrn_ambient_temperature 100.0
_diffrn_measured_fraction_theta_full 0.998
_diffrn_measured_fraction_theta_max 0.999
_diffrn_measurement_device_type 'Bruker APEX-II CCD'
_diffrn_measurement_method '\f and \w scans'
_diffrn_radiation_monochromator graphite
_diffrn_radiation_type MoK\a
_diffrn_radiation_wavelength 0.71073
_diffrn_reflns_av_R_equivalents 0.2444
_diffrn_reflns_av_unetI/netI 0.0693
_diffrn_reflns_Laue_measured_fraction_full 0.998
_diffrn_reflns_Laue_measured_fraction_max 0.999
_diffrn_reflns_limit_h_max 19
_diffrn_reflns_limit_h_min -19
_diffrn_reflns_limit_k_max 30
_diffrn_reflns_limit_k_min -30
_diffrn_reflns_limit_l_max 23
_diffrn_reflns_limit_l_min -23
_diffrn_reflns_number 151418
_diffrn_reflns_point_group_measured_fraction_full 0.998
_diffrn_reflns_point_group_measured_fraction_max 0.999
_diffrn_reflns_theta_full 25.242
_diffrn_reflns_theta_max 27.876
_diffrn_reflns_theta_min 2.083
_diffrn_standards_number 0
_exptl_absorpt_coefficient_mu 18.674
_exptl_absorpt_correction_T_max 0.7460
_exptl_absorpt_correction_T_min 0.1335
_exptl_absorpt_correction_type multi-scan
_exptl_absorpt_process_details
;
SADABS-2008/1 (Bruker,2008) was used for absorption correction. 
wR2(int) was 0.1811 before and 0.1090 after correction. 
The Ratio of minimum to maximum transmission is 0.1790. 
The \l/2 correction factor is 0.0015.
;
_exptl_crystal_colour 'clear colourless'
_exptl_crystal_colour_lustre clear
_exptl_crystal_colour_primary colourless
_exptl_crystal_density_diffrn 2.956
_exptl_crystal_description block
_exptl_crystal_F_000 4724
_exptl_crystal_size_max 0.3
_exptl_crystal_size_mid 0.28
_exptl_crystal_size_min 0.24
_refine_diff_density_max 3.336
_refine_diff_density_min -6.817
_refine_diff_density_rms 0.681
_refine_ls_extinction_method none
_refine_ls_goodness_of_fit_ref 1.069
_refine_ls_hydrogen_treatment constr
_refine_ls_matrix_type full
_refine_ls_number_parameters 284
_refine_ls_number_reflns 7386
_refine_ls_number_restraints 108
_refine_ls_restrained_S_all 1.134
_refine_ls_R_factor_all 0.0783
_refine_ls_R_factor_gt 0.0753
_refine_ls_shift/su_max 0.001
_refine_ls_shift/su_mean 0.000
_refine_ls_structure_factor_coef Fsqd
_refine_ls_weighting_details 'w=1/[\s^2^(Fo^2^)+(0.1346P)^2^+178.2807P] where P=(Fo^2^+2Fc^2^)/3'
_refine_ls_weighting_scheme calc
_refine_ls_wR_factor_gt 0.1982
_refine_ls_wR_factor_ref 0.2026
_reflns_Friedel_coverage 0.000
_reflns_number_gt 6705
_reflns_number_total 7386
_reflns_threshold_expression 'I > 2\s(I)'
_cod_data_source_file c8dt02787k2.cif
_cod_data_source_block elta076_c2m
_cod_depositor_comments 'Adding full bibliography for 7047772--7047776.cif.'
_cod_database_code 7047776
_shelx_space_group_comment
;
The symmetry employed for this shelxl refinement is uniquely defined
by the following loop, which should always be used as a source of
symmetry information in preference to the above space-group names.
They are only intended as comments.
;
_shelx_estimated_absorpt_t_max 0.094
_shelx_estimated_absorpt_t_min 0.071

loop_
_space_group_symop_operation_xyz
'x, y, z'
'-x, y, -z'
'x+1/2, y+1/2, z'
'-x+1/2, y+1/2, -z'
'-x, -y, -z'
'x, -y, z'
'-x+1/2, -y+1/2, -z'
'x+1/2, -y+1/2, z'

loop_
_atom_site_label
_atom_site_type_symbol
_atom_site_fract_x
_atom_site_fract_y
_atom_site_fract_z
_atom_site_U_iso_or_equiv
_atom_site_adp_type
_atom_site_occupancy
_atom_site_site_symmetry_order
_atom_site_calc_flag
_atom_site_refinement_flags_posn
_atom_site_refinement_flags_adp
_atom_site_refinement_flags_occupancy
W1 W 0.92746(3) 0.58013(2) 0.17485(2) 0.01822(16) Uani 1 1 d . U .
W2 W 0.72114(5) 0.500000 0.22312(3) 0.01882(18) Uani 1 2 d S TU P
W3 W 0.72471(4) 0.57143(3) 0.38385(3) 0.02744(17) Uani 1 1 d . . .
W4 W 0.93242(4) 0.65292(2) 0.33441(2) 0.02429(17) Uani 1 1 d . . .
W5 W 1.11855(3) 0.58094(2) 0.29202(2) 0.01623(15) Uani 1 1 d . . .
Sb1 Sb 0.94188(7) 0.500000 0.37120(5) 0.0129(2) Uani 1 2 d S TU P
Zn1 Zn 1.19907(13) 0.500000 0.45252(9) 0.0157(4) Uani 1 2 d S T P
Zn2 Zn 1.10105(9) 0.38276(5) 0.47865(7) 0.0159(3) Uani 1 1 d . U .
O1 O 0.9661(5) 0.5622(3) 0.2991(4) 0.0141(15) Uani 1 1 d . U .
O2 O 0.8098(8) 0.500000 0.3343(6) 0.017(2) Uani 1 2 d S TU P
O3 O 0.8109(6) 0.6233(4) 0.3434(4) 0.0206(17) Uani 1 1 d . . .
O4 O 0.9071(7) 0.6496(4) 0.2261(5) 0.0237(18) Uani 1 1 d . U .
O5 O 0.8040(6) 0.5562(4) 0.1923(5) 0.0199(17) Uani 1 1 d . U .
O6 O 0.6688(6) 0.5572(4) 0.2825(5) 0.0221(17) Uani 1 1 d . U .
O7 O 0.9112(7) 0.6049(5) 0.0854(5) 0.033(2) Uani 1 1 d . . .
O8 O 0.6378(9) 0.500000 0.1514(7) 0.027(3) Uani 1 2 d S TU P
O9 O 0.6456(7) 0.6210(4) 0.4118(5) 0.0269(19) Uani 1 1 d . U .
O9AA O 1.0629(6) 0.6536(3) 0.3142(4) 0.0204(17) Uani 1 1 d . . .
O10 O 0.9152(7) 0.7262(4) 0.3462(5) 0.029(2) Uani 1 1 d . . .
O11 O 1.2270(6) 0.6071(4) 0.2767(5) 0.0217(17) Uani 1 1 d . . .
O12 O 1.0579(6) 0.5921(4) 0.1929(5) 0.0196(16) Uani 1 1 d . U .
O13 O 1.1298(8) 0.500000 0.2705(6) 0.014(2) Uani 1 2 d S TU P
O14 O 0.9486(8) 0.500000 0.1593(6) 0.017(2) Uani 1 2 d S TU P
O15 O 0.6626(9) 0.500000 0.4086(6) 0.021(2) Uani 1 2 d S TU P
O16 O 0.8087(6) 0.5618(3) 0.4670(4) 0.0161(15) Uani 1 1 d . U .
O17 O 0.9704(6) 0.6267(3) 0.4286(5) 0.0178(16) Uani 1 1 d . U .
O18 O 1.3250(8) 0.500000 0.4173(7) 0.021(2) Uani 1 2 d S T P
O19 O 1.1754(6) 0.3107(4) 0.4774(5) 0.0225(18) Uani 1 1 d . . .
O20 O 1.1302(6) 0.5624(4) 0.3924(4) 0.0202(17) Uani 1 1 d . . .
N1 N 0.6393(11) 0.2771(6) 0.1974(8) 0.043(3) Uani 1 1 d . . .
C1 C 0.566(2) 0.2468(10) 0.1537(11) 0.076(8) Uani 1 1 d . . .
H1A H 0.509639 0.270599 0.149602 0.114 Uiso 1 1 calc GR . .
H1B H 0.553326 0.210192 0.177867 0.114 Uiso 1 1 calc GR . .
H1C H 0.584638 0.239242 0.104083 0.114 Uiso 1 1 calc GR . .
C2 C 0.716(2) 0.2424(10) 0.1854(15) 0.086(9) Uani 1 1 d . . .
H2A H 0.694166 0.204525 0.167010 0.129 Uiso 1 1 calc GR . .
H2B H 0.755032 0.237692 0.232055 0.129 Uiso 1 1 calc GR . .
H2C H 0.751593 0.260861 0.148620 0.129 Uiso 1 1 calc GR . .
C3 C 0.6573(17) 0.3331(9) 0.1568(10) 0.061(6) Uani 1 1 d . . .
H3A H 0.628252 0.330922 0.105811 0.092 Uiso 1 1 calc GR . .
H3B H 0.724213 0.338656 0.156188 0.092 Uiso 1 1 calc GR . .
H3C H 0.631060 0.365545 0.182429 0.092 Uiso 1 1 calc GR . .
C4 C 0.627(2) 0.2865(13) 0.2737(13) 0.112(12) Uani 1 1 d . U .
H4A H 0.685246 0.300140 0.299693 0.168 Uiso 1 1 calc GR . .
H4B H 0.608511 0.250326 0.296041 0.168 Uiso 1 1 calc GR . .
H4C H 0.578650 0.315641 0.277684 0.168 Uiso 1 1 calc GR . .

loop_
_atom_site_aniso_label
_atom_site_aniso_U_11
_atom_site_aniso_U_22
_atom_site_aniso_U_33
_atom_site_aniso_U_23
_atom_site_aniso_U_13
_atom_site_aniso_U_12
W1 0.0198(3) 0.0303(3) 0.0059(2) 0.00393(16) 0.00794(18) 0.00099(17)
W2 0.0159(3) 0.0354(4) 0.0063(3) 0.000 0.0069(2) 0.000
W3 0.0242(3) 0.0508(3) 0.0084(2) -0.0025(2) 0.0069(2) 0.0153(2)
W4 0.0389(3) 0.0273(3) 0.0089(2) 0.00295(16) 0.0133(2) 0.0126(2)
W5 0.0206(3) 0.0224(3) 0.0071(2) 0.00135(15) 0.00878(18) -0.00289(16)
Sb1 0.0147(5) 0.0192(4) 0.0058(4) 0.000 0.0069(3) 0.000
Zn1 0.0189(9) 0.0228(8) 0.0069(8) 0.000 0.0091(7) 0.000
Zn2 0.0203(6) 0.0208(6) 0.0083(5) 0.0004(4) 0.0107(5) 0.0028(5)
O1 0.017(3) 0.018(3) 0.007(3) 0.000(2) 0.000(2) 0.001(3)
O2 0.016(2) 0.017(2) 0.016(2) 0.000 0.0017(10) 0.000
O3 0.020(4) 0.034(4) 0.008(3) 0.005(3) 0.007(3) 0.010(4)
O4 0.027(4) 0.028(3) 0.017(3) 0.004(3) 0.007(3) 0.004(3)
O5 0.0199(19) 0.0208(18) 0.0190(18) 0.0005(10) 0.0026(10) 0.0002(10)
O6 0.022(3) 0.031(3) 0.015(3) 0.000(3) 0.008(3) 0.000(3)
O7 0.038(6) 0.054(6) 0.010(4) 0.002(4) 0.013(4) -0.009(5)
O8 0.015(5) 0.046(6) 0.018(5) 0.000 0.001(4) 0.000
O9 0.030(4) 0.039(4) 0.013(4) 0.004(3) 0.010(3) 0.008(4)
O9AA 0.035(5) 0.013(3) 0.016(4) 0.000(3) 0.019(4) 0.001(3)
O10 0.046(6) 0.022(4) 0.022(4) -0.001(4) 0.020(4) 0.011(4)
O11 0.024(4) 0.028(4) 0.013(4) -0.007(3) 0.008(3) -0.002(4)
O12 0.017(3) 0.027(3) 0.014(3) 0.006(3) 0.001(3) -0.003(3)
O13 0.016(4) 0.017(4) 0.009(4) 0.000 0.005(3) 0.000
O14 0.017(2) 0.017(2) 0.017(2) 0.000 0.0023(10) 0.000
O15 0.019(4) 0.031(4) 0.015(4) 0.000 0.003(3) 0.000
O16 0.0161(17) 0.0172(17) 0.0153(17) 0.0002(10) 0.0025(10) 0.0002(10)
O17 0.0183(18) 0.0179(17) 0.0173(18) -0.0001(10) 0.0028(10) -0.0002(10)
O18 0.010(5) 0.037(7) 0.019(6) 0.000 0.011(4) 0.000
O19 0.029(5) 0.025(4) 0.016(4) -0.001(3) 0.016(3) 0.006(4)
O20 0.015(4) 0.036(5) 0.010(4) 0.005(3) 0.007(3) 0.000(3)
N1 0.044(8) 0.040(7) 0.042(8) 0.003(6) -0.005(6) -0.017(6)
C1 0.11(2) 0.062(12) 0.045(11) 0.003(9) -0.023(12) -0.055(13)
C2 0.13(3) 0.051(12) 0.084(18) 0.005(12) 0.061(18) 0.006(14)
C3 0.088(16) 0.056(11) 0.039(9) -0.002(8) 0.002(10) -0.051(11)
C4 0.17(3) 0.113(19) 0.065(14) -0.036(13) 0.056(16) -0.12(2)

loop_
_atom_type_symbol
_atom_type_description
_atom_type_scat_dispersion_real
_atom_type_scat_dispersion_imag
_atom_type_scat_source
C C 0.0033 0.0016 'International Tables Vol C Tables 4.2.6.8 and 6.1.1.4'
H H 0.0000 0.0000 'International Tables Vol C Tables 4.2.6.8 and 6.1.1.4'
N N 0.0061 0.0033 'International Tables Vol C Tables 4.2.6.8 and 6.1.1.4'
O O 0.0106 0.0060 'International Tables Vol C Tables 4.2.6.8 and 6.1.1.4'
Sb Sb -0.5866 1.5461 'International Tables Vol C Tables 4.2.6.8 and 6.1.1.4'
W W -0.8490 6.8722 'International Tables Vol C Tables 4.2.6.8 and 6.1.1.4'
Zn Zn 0.2839 1.4301 'International Tables Vol C Tables 4.2.6.8 and 6.1.1.4'

loop_
_geom_angle_atom_site_label_1
_geom_angle_atom_site_label_2
_geom_angle_atom_site_label_3
_geom_angle
_geom_angle_site_symmetry_1
_geom_angle_site_symmetry_3
O4 W1 O1 73.1(3) . .
O4 W1 O5 88.5(4) . .
O4 W1 O12 89.5(4) . .
O4 W1 O14 159.1(4) . .
O5 W1 O1 86.1(3) . .
O7 W1 O1 169.2(4) . .
O7 W1 O4 99.5(5) . .
O7 W1 O5 101.8(4) . .
O7 W1 O12 99.1(4) . .
O7 W1 O14 101.3(5) . .
O12 W1 O1 73.4(3) . .
O12 W1 O5 159.0(3) . .
O14 W1 O1 86.7(4) . .
O14 W1 O5 84.7(4) . .
O14 W1 O12 89.8(4) . .
O5 W2 O2 86.6(3) . .
O5 W2 O2 86.6(3) 6_565 .
O5 W2 O5 86.9(5) 6_565 .
O5 W2 O6 160.4(4) 6_565 .
O5 W2 O6 89.2(4) 6_565 6_565
O5 W2 O6 89.2(4) . .
O5 W2 O6 160.4(4) . 6_565
O6 W2 O2 74.0(3) . .
O6 W2 O2 74.0(3) 6_565 .
O6 W2 O6 88.0(5) 6_565 .
O8 W2 O2 168.6(5) . .
O8 W2 O5 101.6(4) . 6_565
O8 W2 O5 101.6(4) . .
O8 W2 O6 98.0(4) . 6_565
O8 W2 O6 98.0(4) . .
O3 W3 O2 84.8(3) . .
O3 W3 O6 88.5(4) . .
O3 W3 O15 160.6(4) . .
O6 W3 O2 72.8(4) . .
O9 W3 O2 170.7(4) . .
O9 W3 O3 99.8(4) . .
O9 W3 O6 99.1(4) . .
O9 W3 O15 99.3(5) . .
O9 W3 O16 104.1(4) . .
O15 W3 O2 75.9(4) . .
O15 W3 O6 85.1(4) . .
O16 W3 O2 84.0(4) . .
O16 W3 O3 89.1(4) . .
O16 W3 O6 156.7(4) . .
O16 W3 O15 89.6(4) . .
O3 W4 O1 85.2(3) . .
O3 W4 O4 89.1(4) . .
O3 W4 O9AA 158.7(3) . .
O4 W4 O1 72.9(3) . .
O9AA W4 O1 73.5(3) . .
O9AA W4 O4 84.6(4) . .
O10 W4 O1 169.2(4) . .
O10 W4 O3 101.3(4) . .
O10 W4 O4 98.4(4) . .
O10 W4 O9AA 99.7(4) . .
O10 W4 O17 104.0(4) . .
O17 W4 O1 84.4(3) . .
O17 W4 O3 90.0(3) . .
O17 W4 O4 157.3(4) . .
O17 W4 O9AA 88.1(4) . .
O9AA W5 O1 74.0(3) . .
O9AA W5 O12 85.1(4) . .
O9AA W5 O13 159.8(4) . .
O11 W5 O1 168.6(3) . .
O11 W5 O9AA 97.6(4) . .
O11 W5 O12 98.3(4) . .
O11 W5 O13 102.3(4) . .
O11 W5 O20 103.8(4) . .
O12 W5 O1 73.7(3) . .
O13 W5 O1 85.8(4) . .
O13 W5 O12 89.0(4) . .
O20 W5 O1 84.2(3) . .
O20 W5 O9AA 89.9(4) . .
O20 W5 O12 157.9(4) . .
O20 W5 O13 88.4(4) . .
O1 Sb1 O1 92.4(4) 6_565 .
O2 Sb1 O1 90.2(3) . .
O2 Sb1 O1 90.2(3) . 6_565
Zn2 Zn1 Zn2 120.89(7) . 6_565
O16 Zn1 Zn2 39.6(2) 2_756 6_565
O16 Zn1 Zn2 116.2(2) 2_756 .
O16 Zn1 Zn2 116.2(2) 5_766 6_565
O16 Zn1 Zn2 39.6(2) 5_766 .
O16 Zn1 O16 88.3(4) 2_756 5_766
O18 Zn1 Zn2 119.55(4) . 6_565
O18 Zn1 Zn2 119.55(4) . .
O18 Zn1 O16 109.9(3) . 5_766
O18 Zn1 O16 109.9(3) . 2_756
O18 Zn1 O20 104.5(3) . .
O18 Zn1 O20 104.5(3) . 6_565
O20 Zn1 Zn2 119.8(3) 6_565 6_565
O20 Zn1 Zn2 41.3(2) 6_565 .
O20 Zn1 Zn2 41.3(2) . 6_565
O20 Zn1 Zn2 119.8(3) . .
O20 Zn1 O16 80.0(3) . 2_756
O20 Zn1 O16 80.0(3) 6_565 5_766
O20 Zn1 O16 145.6(3) 6_565 2_756
O20 Zn1 O16 145.6(3) . 5_766
O20 Zn1 O20 91.6(5) . 6_565
Zn2 Zn2 Zn1 119.50(4) 2_756 .
O16 Zn2 Zn1 40.4(2) 5_766 .
O16 Zn2 Zn2 117.5(2) 5_766 2_756
O16 Zn2 O17 91.3(3) 5_766 5_766
O16 Zn2 O17 144.9(3) 5_766 6_565
O16 Zn2 O20 79.1(3) 5_766 6_565
O17 Zn2 Zn1 116.4(2) 6_565 .
O17 Zn2 Zn1 119.1(2) 5_766 .
O17 Zn2 Zn2 40.4(2) 5_766 2_756
O17 Zn2 Zn2 41.3(2) 6_565 2_756
O17 Zn2 O17 80.4(4) 6_565 5_766
O17 Zn2 O20 88.8(3) 6_565 6_565
O17 Zn2 O20 145.6(3) 5_766 6_565
O19 Zn2 Zn1 118.3(3) . .
O19 Zn2 Zn2 121.9(3) . 2_756
O19 Zn2 O16 102.3(4) . 5_766
O19 Zn2 O17 103.5(3) . 5_766
O19 Zn2 O17 112.8(4) . 6_565
O19 Zn2 O20 110.7(3) . 6_565
O20 Zn2 Zn1 39.6(2) 6_565 .
O20 Zn2 Zn2 116.7(2) 6_565 2_756
W4 O1 W1 94.0(3) . .
W4 O1 W5 94.4(3) . .
W5 O1 W1 93.3(3) . .
Sb1 O1 W1 136.6(4) . .
Sb1 O1 W4 115.4(4) . .
Sb1 O1 W5 114.0(3) . .
W2 O2 W3 93.8(4) . 6_565
W2 O2 W3 93.8(4) . .
W3 O2 W3 92.2(4) 6_565 .
Sb1 O2 W2 138.4(6) . .
Sb1 O2 W3 114.1(4) . .
Sb1 O2 W3 114.1(4) . 6_565
W4 O3 W3 153.2(5) . .
W1 O4 W4 120.0(4) . .
W2 O5 W1 150.7(5) . .
W2 O6 W3 119.4(5) . .
W5 O9AA W4 117.6(4) . .
W1 O12 W5 119.6(4) . .
W5 O13 W5 153.8(6) . 6_565
W1 O14 W1 153.6(7) . 6_565
W3 O15 W3 115.5(6) 6_565 .
W3 O16 Zn1 125.7(4) . 5_766
W3 O16 Zn2 131.5(4) . 5_766
Zn2 O16 Zn1 100.0(3) 5_766 5_766
W4 O17 Zn2 129.2(5) . 6_565
W4 O17 Zn2 131.1(4) . 5_766
Zn2 O17 Zn2 98.3(3) 6_565 5_766
W5 O20 Zn1 133.4(5) . .
W5 O20 Zn2 125.8(5) . 6_565
Zn1 O20 Zn2 99.1(3) . 6_565
C1 N1 C3 107.4(14) . .
C2 N1 C1 101(2) . .
C2 N1 C3 103.8(17) . .
C2 N1 C4 114(2) . .
C4 N1 C1 116.7(18) . .
C4 N1 C3 112.3(16) . .

loop_
_geom_bond_atom_site_label_1
_geom_bond_atom_site_label_2
_geom_bond_distance
_geom_bond_site_symmetry_2
W1 O1 2.306(7) .
W1 O4 1.895(9) .
W1 O5 1.929(9) .
W1 O7 1.715(9) .
W1 O12 1.909(8) .
W1 O14 1.907(3) .
W2 O2 2.285(11) .
W2 O5 1.891(9) 6_565
W2 O5 1.892(9) .
W2 O6 1.910(9) 6_565
W2 O6 1.910(9) .
W2 O8 1.689(12) .
W3 O2 2.297(8) .
W3 O3 1.928(9) .
W3 O6 1.964(9) .
W3 O9 1.732(9) .
W3 O15 1.956(7) .
W3 O16 1.858(8) .
W4 O1 2.263(8) .
W4 O3 1.912(9) .
W4 O4 1.964(9) .
W4 O9AA 1.961(9) .
W4 O10 1.732(9) .
W4 O17 1.846(8) .
W5 O1 2.269(8) .
W5 O9AA 1.925(8) .
W5 O11 1.732(9) .
W5 O12 1.941(8) .
W5 O13 1.925(2) .
W5 O20 1.861(8) .
Sb1 O1 1.999(8) .
Sb1 O1 1.999(8) 6_565
Sb1 O2 1.968(11) .
Zn1 Zn2 3.1227(16) 6_565
Zn1 Zn2 3.1227(16) .
Zn1 O16 2.054(8) 5_766
Zn1 O16 2.054(8) 2_756
Zn1 O18 1.991(11) .
Zn1 O20 2.017(9) 6_565
Zn1 O20 2.017(9) .
Zn2 Zn2 3.102(3) 2_756
Zn2 O16 2.023(8) 5_766
Zn2 O17 2.033(8) 6_565
Zn2 O17 2.068(9) 5_766
Zn2 O19 1.989(8) .
Zn2 O20 2.087(9) 6_565
O2 W3 2.297(8) 6_565
O13 W5 1.925(2) 6_565
O14 W1 1.907(3) 6_565
O15 W3 1.956(7) 6_565
O16 Zn1 2.054(8) 5_766
O16 Zn2 2.023(8) 5_766
O17 Zn2 2.033(8) 6_565
O17 Zn2 2.068(9) 5_766
O20 Zn2 2.086(9) 6_565
N1 C1 1.45(2) .
N1 C2 1.40(3) .
N1 C3 1.52(2) .
N1 C4 1.43(3) .

loop_
_geom_torsion_atom_site_label_1
_geom_torsion_atom_site_label_2
_geom_torsion_atom_site_label_3
_geom_torsion_atom_site_label_4
_geom_torsion
_geom_torsion_site_symmetry_1
_geom_torsion_site_symmetry_4
O1 W1 O4 W4 0.3(4) . .
O1 W4 O17 Zn2 80.3(5) . 6_565
O1 W4 O17 Zn2 -116.4(5) . 5_766
O1 W5 O20 Zn1 117.8(6) . .
O1 W5 O20 Zn2 -80.4(5) . 6_565
O2 W2 O5 W1 58.3(10) . .
O2 W3 O16 Zn1 -83.2(5) . 5_766
O2 W3 O16 Zn2 119.9(6) . 5_766
O3 W3 O16 Zn1 -168.0(5) . 5_766
O3 W3 O16 Zn2 35.0(6) . 5_766
O3 W4 O17 Zn2 -31.2(6) . 5_766
O3 W4 O17 Zn2 165.5(5) . 6_565
O4 W4 O17 Zn2 77.8(11) . 6_565
O4 W4 O17 Zn2 -118.9(10) . 5_766
O5 W1 O4 W4 86.6(5) . .
O5 W2 O5 W1 -28.4(12) 6_565 .
O6 W2 O5 W1 50.6(17) 6_565 .
O6 W2 O5 W1 132.3(10) . .
O6 W3 O16 Zn1 -83.9(10) . 5_766
O6 W3 O16 Zn2 119.2(8) . 5_766
O7 W1 O4 W4 -171.6(6) . .
O8 W2 O5 W1 -129.7(10) . .
O9 W3 O16 Zn1 92.1(6) . 5_766
O9 W3 O16 Zn2 -64.8(7) . 5_766
O9AA W4 O17 Zn2 170.0(5) . 5_766
O9AA W4 O17 Zn2 6.7(5) . 6_565
O9AA W5 O20 Zn1 -168.2(7) . .
O9AA W5 O20 Zn2 -6.5(5) . 6_565
O10 W4 O17 Zn2 70.5(6) . 5_766
O10 W4 O17 Zn2 -92.9(6) . 6_565
O11 W5 O20 Zn1 -70.4(7) . .
O11 W5 O20 Zn2 91.4(6) . 6_565
O12 W1 O4 W4 -72.5(5) . .
O12 W5 O20 Zn1 115.2(10) . .
O12 W5 O20 Zn2 -83.0(11) . 6_565
O13 W5 O20 Zn1 31.9(7) . .
O13 W5 O20 Zn2 -166.4(6) . 6_565
O14 W1 O4 W4 15.6(15) . .
O15 W3 O16 Zn1 -7.4(6) . 5_766
O15 W3 O16 Zn2 -164.3(6) . 5_766
